data_7127184
loop_
_publ_author_name
'Ielo, Laura'
'Pillari, Veronica'
'Gajic, Natalie'
'Holzer, Wolfgang'
'Pace, Vittorio'

_publ_section_title
;
 Straightforward chemoselective access to unsymmetrical dithioacetals
 through a thiosulfonate homologation-nucleophilic substitution sequence.
;
_journal_issue 82
_journal_name_full 'Chemical communications (Cambridge, England)'
_journal_page_first 12395
_journal_page_last 12398
_journal_paper_doi 10.1039/d0cc04896h
_journal_volume 56
_journal_year 2020
_chemical_formula_moiety 'C21 H20 S2'
_chemical_formula_sum 'C21 H20 S2'
_chemical_formula_weight 336.49
_chemical_name_systematic ' 1,1',1''-({[(Methylsulfanyl)methyl]sulfanyl}methanetriyl)tribenzene'
_space_group_crystal_system monoclinic
_space_group_IT_number 14
_space_group_name_Hall '-P 2yn'
_space_group_name_H-M_alt 'P 1 21/n 1'
_atom_sites_solution_hydrogens geom
_atom_sites_solution_primary direct
_audit_creation_date 2020-07-13
_audit_creation_method
;
Olex2 1.2
(compiled 2018.05.29 svn.r3508 for OlexSys, GUI svn.r5506)
;
_audit_update_record
;
2020-07-15 deposited with the CCDC.	2020-09-03 downloaded from the CCDC.
;
_cell_angle_alpha 90
_cell_angle_beta 118.3742(10)
_cell_angle_gamma 90
_cell_formula_units_Z 4
_cell_length_a 16.4219(5)
_cell_length_b 7.1899(2)
_cell_length_c 16.4782(7)
_cell_measurement_reflns_used 9918
_cell_measurement_temperature 100.0
_cell_measurement_theta_max 29.954
_cell_measurement_theta_min 2.42
_cell_volume 1711.87(10)
_computing_cell_refinement 'SAINT V8.38A (2016)'
_computing_data_collection APEX3
_computing_data_reduction 'SAINT V8.38A (2016)'
_computing_molecular_graphics 'Olex2 (Dolomanov et al., 2009)'
_computing_publication_material 'Olex2 (Dolomanov et al., 2009)'
_computing_structure_refinement 'ShelXL (Sheldrick, 2015)'
_computing_structure_solution 'ShelXS (Sheldrick, 2008)'
_diffrn_ambient_temperature 100.0
_diffrn_measured_fraction_theta_full 0.999
_diffrn_measured_fraction_theta_max 1.000
_diffrn_measurement_device_type 'Bruker D8 Venture'
_diffrn_measurement_method '\f and \w scans'
_diffrn_radiation_probe x-ray
_diffrn_radiation_type MoK\a
_diffrn_radiation_wavelength 0.71073
_diffrn_reflns_av_R_equivalents 0.0492
_diffrn_reflns_av_unetI/netI 0.0194
_diffrn_reflns_Laue_measured_fraction_full 0.999
_diffrn_reflns_Laue_measured_fraction_max 1.000
_diffrn_reflns_limit_h_max 19
_diffrn_reflns_limit_h_min -19
_diffrn_reflns_limit_k_max 8
_diffrn_reflns_limit_k_min -8
_diffrn_reflns_limit_l_max 19
_diffrn_reflns_limit_l_min -19
_diffrn_reflns_number 32414
_diffrn_reflns_point_group_measured_fraction_full 0.999
_diffrn_reflns_point_group_measured_fraction_max 1.000
_diffrn_reflns_theta_full 25.242
_diffrn_reflns_theta_max 25.350
_diffrn_reflns_theta_min 2.417
_diffrn_source 'Sealed xray tube'
_diffrn_source_type 'Incoatec IuS'
_diffrn_standards_number 0
_exptl_absorpt_coefficient_mu 0.308
_exptl_absorpt_correction_T_max 0.7460
_exptl_absorpt_correction_T_min 0.6709
_exptl_absorpt_correction_type multi-scan
_exptl_absorpt_process_details
;
SADABS-2016/2 (Bruker,2016/2) was used for absorption correction. 
wR2(int) was 0.1399 before and 0.0553 after correction. 
The Ratio of minimum to maximum transmission is 0.8893. 
The \l/2 correction factor is Not present.
;
_exptl_crystal_colour 'clear colourless'
_exptl_crystal_colour_lustre clear
_exptl_crystal_colour_primary colourless
_exptl_crystal_density_diffrn 1.306
_exptl_crystal_description block
_exptl_crystal_F_000 712
_exptl_crystal_size_max 0.1
_exptl_crystal_size_mid 0.05
_exptl_crystal_size_min 0.03
_refine_diff_density_max 0.290
_refine_diff_density_min -0.254
_refine_diff_density_rms 0.044
_refine_ls_extinction_method none
_refine_ls_goodness_of_fit_ref 1.069
_refine_ls_hydrogen_treatment constr
_refine_ls_matrix_type full
_refine_ls_number_parameters 209
_refine_ls_number_reflns 3136
_refine_ls_number_restraints 0
_refine_ls_restrained_S_all 1.069
_refine_ls_R_factor_all 0.0335
_refine_ls_R_factor_gt 0.0287
_refine_ls_shift/su_max 0.001
_refine_ls_shift/su_mean 0.000
_refine_ls_structure_factor_coef Fsqd
_refine_ls_weighting_details
;
 w=1/[\s^2^(Fo^2^)+(0.0270P)^2^+1.2512P]
 where P=(Fo^2^+2Fc^2^)/3
;
_refine_ls_weighting_scheme calc
_refine_ls_wR_factor_gt 0.0702
_refine_ls_wR_factor_ref 0.0732
_reflns_Friedel_coverage 0.000
_reflns_number_gt 2820
_reflns_number_total 3136
_reflns_threshold_expression 'I > 2\s(I)'
_cod_data_source_file d0cc04896h2.cif
_cod_data_source_block mo_vipa_dk_21_1_p21n
_cod_depositor_comments 'Adding full bibliography for 7127182--7127184.cif.'
_cod_original_sg_symbol_H-M 'P 21/n'
_cod_database_code 7127184
_shelxl_version_number 2013-2
_shelx_space_group_comment
;
The symmetry employed for this shelxl refinement is uniquely defined
by the following loop, which should always be used as a source of
symmetry information in preference to the above space-group names.
They are only intended as comments.
;
_shelx_estimated_absorpt_t_max 0.991
_shelx_estimated_absorpt_t_min 0.970

loop_
_space_group_symop_operation_xyz
'x, y, z'
'-x+1/2, y+1/2, -z+1/2'
'-x, -y, -z'
'x-1/2, -y-1/2, z-1/2'

loop_
_atom_site_label
_atom_site_type_symbol
_atom_site_fract_x
_atom_site_fract_y
_atom_site_fract_z
_atom_site_U_iso_or_equiv
_atom_site_adp_type
_atom_site_occupancy
_atom_site_site_symmetry_order
_atom_site_calc_flag
_atom_site_refinement_flags_posn
_atom_site_refinement_flags_adp
_atom_site_refinement_flags_occupancy
_atom_site_disorder_assembly
_atom_site_disorder_group
S1 S -0.89424(3) -0.63673(6) -0.04821(3) 0.02194(11) Uani 1 1 d . . . . .
S2 S -0.90423(2) -0.31638(5) -0.16394(2) 0.01547(10) Uani 1 1 d . . . . .
C1 C -0.96747(10) -0.5143(2) -0.15370(10) 0.0171(3) Uani 1 1 d . . . . .
H1A H -1.0243 -0.4712 -0.1529 0.020 Uiso 1 1 calc R . . . .
H1B H -0.9857 -0.5984 -0.2072 0.020 Uiso 1 1 calc R . . . .
C2 C -0.87584(11) -0.4605(2) 0.03666(10) 0.0216(3) Uani 1 1 d . . . . .
H2A H -0.8435 -0.5151 0.0985 0.032 Uiso 1 1 calc GR . . . .
H2B H -0.9357 -0.4109 0.0261 0.032 Uiso 1 1 calc GR . . . .
H2C H -0.8384 -0.3597 0.0315 0.032 Uiso 1 1 calc GR . . . .
C8 C -0.99208(10) -0.1851(2) -0.26531(10) 0.0136(3) Uani 1 1 d . . . . .
C9 C -1.05550(10) -0.0642(2) -0.24176(10) 0.0149(3) Uani 1 1 d . . . . .
C10 C -1.06566(11) -0.0873(2) -0.16337(11) 0.0189(3) Uani 1 1 d . . . . .
H10 H -1.0297 -0.1783 -0.1189 0.023 Uiso 1 1 calc R . . . .
C11 C -1.12791(11) 0.0215(2) -0.14928(12) 0.0240(4) Uani 1 1 d . . . . .
H11 H -1.1345 0.0032 -0.0956 0.029 Uiso 1 1 calc R . . . .
C12 C -1.18032(11) 0.1563(2) -0.21280(12) 0.0240(4) Uani 1 1 d . . . . .
H12 H -1.2239 0.2281 -0.2038 0.029 Uiso 1 1 calc R . . . .
C13 C -1.16838(11) 0.1854(2) -0.28985(11) 0.0213(3) Uani 1 1 d . . . . .
H13 H -1.2025 0.2801 -0.3329 0.026 Uiso 1 1 calc R . . . .
C14 C -1.10672(10) 0.0764(2) -0.30394(11) 0.0177(3) Uani 1 1 d . . . . .
H14 H -1.0990 0.0974 -0.3568 0.021 Uiso 1 1 calc R . . . .
C15 C -0.93023(10) -0.0558(2) -0.28754(10) 0.0147(3) Uani 1 1 d . . . . .
C16 C -0.87718(10) 0.0779(2) -0.22177(10) 0.0176(3) Uani 1 1 d . . . . .
H16 H -0.8796 0.0846 -0.1654 0.021 Uiso 1 1 calc R . . . .
C17 C -0.82113(10) 0.2008(2) -0.23772(11) 0.0220(4) Uani 1 1 d . . . . .
H17 H -0.7858 0.2910 -0.1925 0.026 Uiso 1 1 calc R . . . .
C18 C -0.81654(11) 0.1922(2) -0.31950(12) 0.0236(4) Uani 1 1 d . . . . .
H18 H -0.7779 0.2759 -0.3303 0.028 Uiso 1 1 calc R . . . .
C19 C -0.86858(11) 0.0611(2) -0.38522(11) 0.0217(4) Uani 1 1 d . . . . .
H19 H -0.8657 0.0547 -0.4414 0.026 Uiso 1 1 calc R . . . .
C20 C -0.92543(10) -0.0623(2) -0.36949(11) 0.0181(3) Uani 1 1 d . . . . .
H20 H -0.9611 -0.1514 -0.4153 0.022 Uiso 1 1 calc R . . . .
C21 C -1.04793(10) -0.3241(2) -0.34333(10) 0.0135(3) Uani 1 1 d . . . . .
C22 C -1.14411(10) -0.3194(2) -0.39335(10) 0.0175(3) Uani 1 1 d . . . . .
H22 H -1.1773 -0.2290 -0.3787 0.021 Uiso 1 1 calc R . . . .
C23 C -1.19248(11) -0.4455(2) -0.46460(11) 0.0216(4) Uani 1 1 d . . . . .
H23 H -1.2581 -0.4395 -0.4983 0.026 Uiso 1 1 calc R . . . .
C24 C -1.14553(11) -0.5794(2) -0.48646(10) 0.0217(4) Uani 1 1 d . . . . .
H24 H -1.1784 -0.6652 -0.5350 0.026 Uiso 1 1 calc R . . . .
C25 C -1.04967(11) -0.5865(2) -0.43646(10) 0.0192(3) Uani 1 1 d . . . . .
H25 H -1.0168 -0.6784 -0.4507 0.023 Uiso 1 1 calc R . . . .
C26 C -1.00145(10) -0.4609(2) -0.36589(10) 0.0161(3) Uani 1 1 d . . . . .
H26 H -0.9359 -0.4677 -0.3323 0.019 Uiso 1 1 calc R . . . .

loop_
_atom_site_aniso_label
_atom_site_aniso_U_11
_atom_site_aniso_U_22
_atom_site_aniso_U_33
_atom_site_aniso_U_23
_atom_site_aniso_U_13
_atom_site_aniso_U_12
S1 0.0294(2) 0.0188(2) 0.0159(2) 0.00304(15) 0.00932(17) 0.00477(16)
S2 0.01419(18) 0.0164(2) 0.01379(18) 0.00118(14) 0.00504(15) -0.00064(14)
C1 0.0198(8) 0.0164(8) 0.0136(7) 0.0005(6) 0.0067(6) -0.0018(6)
C2 0.0210(8) 0.0282(9) 0.0139(7) -0.0014(7) 0.0070(6) -0.0024(7)
C8 0.0137(7) 0.0137(7) 0.0126(7) -0.0001(6) 0.0056(6) 0.0008(6)
C9 0.0140(7) 0.0135(7) 0.0164(7) -0.0049(6) 0.0066(6) -0.0035(6)
C10 0.0207(8) 0.0183(8) 0.0186(8) -0.0032(6) 0.0100(6) -0.0016(6)
C11 0.0271(8) 0.0270(9) 0.0240(8) -0.0080(7) 0.0171(7) -0.0044(7)
C12 0.0201(8) 0.0237(9) 0.0306(9) -0.0112(7) 0.0141(7) -0.0010(7)
C13 0.0182(8) 0.0170(8) 0.0254(8) -0.0035(7) 0.0078(7) 0.0000(6)
C14 0.0168(7) 0.0178(8) 0.0191(7) -0.0022(6) 0.0090(6) -0.0020(6)
C15 0.0126(7) 0.0140(7) 0.0169(7) 0.0025(6) 0.0065(6) 0.0024(6)
C16 0.0165(7) 0.0161(8) 0.0176(7) 0.0012(6) 0.0059(6) 0.0019(6)
C17 0.0158(7) 0.0163(8) 0.0267(9) 0.0019(7) 0.0043(7) -0.0013(6)
C18 0.0163(8) 0.0204(9) 0.0368(10) 0.0096(7) 0.0148(7) 0.0032(6)
C19 0.0248(8) 0.0216(9) 0.0260(8) 0.0053(7) 0.0181(7) 0.0056(7)
C20 0.0196(8) 0.0170(8) 0.0203(8) -0.0005(6) 0.0116(6) 0.0016(6)
C21 0.0176(7) 0.0130(7) 0.0103(7) 0.0015(6) 0.0069(6) -0.0005(6)
C22 0.0188(7) 0.0172(8) 0.0169(7) -0.0007(6) 0.0089(6) 0.0010(6)
C23 0.0184(8) 0.0235(9) 0.0176(8) -0.0018(7) 0.0042(6) -0.0017(7)
C24 0.0284(9) 0.0184(8) 0.0138(7) -0.0035(6) 0.0064(7) -0.0032(7)
C25 0.0283(8) 0.0151(8) 0.0165(7) 0.0003(6) 0.0124(7) 0.0030(7)
C26 0.0176(7) 0.0167(8) 0.0143(7) 0.0014(6) 0.0078(6) 0.0014(6)

loop_
_atom_type_symbol
_atom_type_description
_atom_type_scat_dispersion_real
_atom_type_scat_dispersion_imag
_atom_type_scat_source
C C 0.0033 0.0016 'International Tables Vol C Tables 4.2.6.8 and 6.1.1.4'
H H 0.0000 0.0000 'International Tables Vol C Tables 4.2.6.8 and 6.1.1.4'
S S 0.1246 0.1234 'International Tables Vol C Tables 4.2.6.8 and 6.1.1.4'

loop_
_geom_angle_atom_site_label_1
_geom_angle_atom_site_label_2
_geom_angle_atom_site_label_3
_geom_angle
_geom_angle_site_symmetry_1
_geom_angle_site_symmetry_3
_geom_angle_publ_flag
C2 S1 C1 101.17(7) . . ?
C1 S2 C8 104.29(7) . . ?
S1 C1 S2 108.85(8) . . ?
C9 C8 S2 112.83(10) . . ?
C9 C8 C15 108.63(12) . . ?
C15 C8 S2 101.61(9) . . ?
C21 C8 S2 108.65(10) . . ?
C21 C8 C9 111.76(11) . . ?
C21 C8 C15 112.99(12) . . ?
C10 C9 C8 124.12(14) . . ?
C10 C9 C14 118.11(14) . . ?
C14 C9 C8 117.77(13) . . ?
C9 C10 C11 120.70(15) . . ?
C12 C11 C10 120.60(15) . . ?
C11 C12 C13 119.26(15) . . ?
C14 C13 C12 120.01(15) . . ?
C13 C14 C9 121.25(15) . . ?
C16 C15 C8 117.85(13) . . ?
C20 C15 C8 123.90(13) . . ?
C20 C15 C16 118.24(14) . . ?
C17 C16 C15 121.00(15) . . ?
C18 C17 C16 120.21(15) . . ?
C19 C18 C17 119.50(15) . . ?
C18 C19 C20 120.39(15) . . ?
C15 C20 C19 120.66(15) . . ?
C22 C21 C8 122.44(13) . . ?
C22 C21 C26 117.94(14) . . ?
C26 C21 C8 119.62(13) . . ?
C21 C22 C23 120.97(15) . . ?
C24 C23 C22 120.43(15) . . ?
C23 C24 C25 119.10(14) . . ?
C26 C25 C24 120.56(15) . . ?
C25 C26 C21 120.99(14) . . ?

loop_
_geom_bond_atom_site_label_1
_geom_bond_atom_site_label_2
_geom_bond_distance
_geom_bond_site_symmetry_2
_geom_bond_publ_flag
S1 C1 1.8044(15) . ?
S1 C2 1.8030(16) . ?
S2 C1 1.8162(16) . ?
S2 C8 1.8633(15) . ?
C8 C9 1.541(2) . ?
C8 C15 1.544(2) . ?
C8 C21 1.540(2) . ?
C9 C10 1.389(2) . ?
C9 C14 1.400(2) . ?
C10 C11 1.392(2) . ?
C11 C12 1.386(2) . ?
C12 C13 1.389(2) . ?
C13 C14 1.385(2) . ?
C15 C16 1.400(2) . ?
C15 C20 1.390(2) . ?
C16 C17 1.388(2) . ?
C17 C18 1.386(2) . ?
C18 C19 1.383(2) . ?
C19 C20 1.398(2) . ?
C21 C22 1.392(2) . ?
C21 C26 1.399(2) . ?
C22 C23 1.395(2) . ?
C23 C24 1.384(2) . ?
C24 C25 1.388(2) . ?
C25 C26 1.386(2) . ?

loop_
_geom_torsion_atom_site_label_1
_geom_torsion_atom_site_label_2
_geom_torsion_atom_site_label_3
_geom_torsion_atom_site_label_4
_geom_torsion
_geom_torsion_site_symmetry_1
_geom_torsion_site_symmetry_2
_geom_torsion_site_symmetry_3
_geom_torsion_site_symmetry_4
_geom_torsion_publ_flag
S2 C8 C9 C10 -17.43(18) . . . . ?
S2 C8 C9 C14 163.28(11) . . . . ?
S2 C8 C15 C16 -64.56(14) . . . . ?
S2 C8 C15 C20 116.64(14) . . . . ?
S2 C8 C21 C22 133.34(13) . . . . ?
S2 C8 C21 C26 -46.83(16) . . . . ?
C1 S2 C8 C9 79.56(11) . . . . ?
C1 S2 C8 C15 -164.30(9) . . . . ?
C1 S2 C8 C21 -44.95(11) . . . . ?
C2 S1 C1 S2 62.16(9) . . . . ?
C8 S2 C1 S1 -172.20(7) . . . . ?
C8 C9 C10 C11 -176.70(14) . . . . ?
C8 C9 C14 C13 177.04(14) . . . . ?
C8 C15 C16 C17 -178.95(13) . . . . ?
C8 C15 C20 C19 179.19(14) . . . . ?
C8 C21 C22 C23 178.94(14) . . . . ?
C8 C21 C26 C25 -179.22(13) . . . . ?
C9 C8 C15 C16 54.60(16) . . . . ?
C9 C8 C15 C20 -124.20(15) . . . . ?
C9 C8 C21 C22 8.19(19) . . . . ?
C9 C8 C21 C26 -171.98(13) . . . . ?
C9 C10 C11 C12 -0.6(2) . . . . ?
C10 C9 C14 C13 -2.3(2) . . . . ?
C10 C11 C12 C13 -1.7(2) . . . . ?
C11 C12 C13 C14 2.0(2) . . . . ?
C12 C13 C14 C9 0.0(2) . . . . ?
C14 C9 C10 C11 2.6(2) . . . . ?
C15 C8 C9 C10 -129.30(15) . . . . ?
C15 C8 C9 C14 51.41(16) . . . . ?
C15 C8 C21 C22 -114.70(15) . . . . ?
C15 C8 C21 C26 65.13(17) . . . . ?
C15 C16 C17 C18 -0.3(2) . . . . ?
C16 C15 C20 C19 0.4(2) . . . . ?
C16 C17 C18 C19 0.3(2) . . . . ?
C17 C18 C19 C20 0.0(2) . . . . ?
C18 C19 C20 C15 -0.3(2) . . . . ?
C20 C15 C16 C17 -0.1(2) . . . . ?
C21 C8 C9 C10 105.36(16) . . . . ?
C21 C8 C9 C14 -73.93(16) . . . . ?
C21 C8 C15 C16 179.22(12) . . . . ?
C21 C8 C15 C20 0.4(2) . . . . ?
C21 C22 C23 C24 0.6(2) . . . . ?
C22 C21 C26 C25 0.6(2) . . . . ?
C22 C23 C24 C25 0.1(2) . . . . ?
C23 C24 C25 C26 -0.3(2) . . . . ?
C24 C25 C26 C21 0.0(2) . . . . ?
C26 C21 C22 C23 -0.9(2) . . . . ?
